data_2237335
loop_
_publ_author_name
'Eliseev, Ivan I.'
'Bokach, Nadezhda A.'
'Haukka, Matti'
'Golenya, Irina A.'

_publ_section_title
;
 <i>cis</i>-Dichlorido(dimethyl
 sulfoxide-\k<i>S</i>)(<i>N</i>,<i>N</i>,<i>N</i>',<i>N</i>'-tetramethylguanidine-\k<i>N</i>'')platinum(II)
;
_journal_coeditor_code HG5281
_journal_issue 2
_journal_name_full 'Acta Crystallographica Section E'
_journal_page_first m117
_journal_page_last m118
_journal_paper_doi 10.1107/S160053681300130X
_journal_volume 69
_journal_year 2013
_chemical_formula_iupac '[Pt Cl2 (C5 H13 N3) (C2 H6 O S)]'
_chemical_formula_moiety 'C7 H19 Cl2 N3 O Pt S'
_chemical_formula_sum 'C7 H19 Cl2 N3 O Pt S'
_chemical_formula_weight 459.30
_chemical_name_systematic
;
<i>cis</i>-Dichlorido(dimethyl
sulfoxide-\k<i>S</i>)(<i>N</i>,<i>N</i>,<i>N</i>',<i>N</i>'-
tetramethylguanidine)platinum(II)
;
_space_group_IT_number 9
_symmetry_cell_setting monoclinic
_symmetry_space_group_name_Hall 'C -2yc'
_symmetry_space_group_name_H-M 'C 1 c 1'
_atom_sites_solution_hydrogens mixed
_atom_sites_solution_primary direct
_atom_sites_solution_secondary difmap
_audit_creation_method SHELXL-97
_cell_angle_alpha 90.00
_cell_angle_beta 119.304(2)
_cell_angle_gamma 90.00
_cell_formula_units_Z 4
_cell_length_a 10.1577(5)
_cell_length_b 19.1711(8)
_cell_length_c 8.6536(3)
_cell_measurement_reflns_used 6239
_cell_measurement_temperature 120(2)
_cell_measurement_theta_max 27.48
_cell_measurement_theta_min 1.00
_cell_volume 1469.51(11)
_computing_cell_refinement 'DENZO/SCALEPACK (Otwinowski & Minor, 1997)'
_computing_data_collection 'COLLECT (Nonius, 1998)'
_computing_data_reduction 'DENZO/SCALEPACK (Otwinowski & Minor, 1997)'
_computing_molecular_graphics 'DIAMOND (Brandenburg, 2007)'
_computing_publication_material 'SHELXL97 (Sheldrick, 2008)'
_computing_structure_refinement 'SHELXL97 (Sheldrick, 2008)'
_computing_structure_solution 'SHELXS97 (Sheldrick, 2008)'
_diffrn_ambient_temperature 120(2)
_diffrn_detector_area_resol_mean 9
_diffrn_measured_fraction_theta_full 0.996
_diffrn_measured_fraction_theta_max 0.996
_diffrn_measurement_device '95mm CCD camera on \k-goniostat'
_diffrn_measurement_device_type 'Nonius KappaCCD'
_diffrn_measurement_method '\f scans and \w scans with \k offset'
_diffrn_radiation_monochromator 'horizontally mounted graphite crystal'
_diffrn_radiation_source 'fine-focus sealed tube'
_diffrn_radiation_type MoK\a
_diffrn_radiation_wavelength 0.71073
_diffrn_reflns_av_R_equivalents 0.0412
_diffrn_reflns_av_sigmaI/netI 0.0478
_diffrn_reflns_limit_h_max 13
_diffrn_reflns_limit_h_min -13
_diffrn_reflns_limit_k_max 24
_diffrn_reflns_limit_k_min -24
_diffrn_reflns_limit_l_max 11
_diffrn_reflns_limit_l_min -11
_diffrn_reflns_number 12560
_diffrn_reflns_theta_full 27.50
_diffrn_reflns_theta_max 27.50
_diffrn_reflns_theta_min 3.44
_exptl_absorpt_coefficient_mu 10.036
_exptl_absorpt_correction_T_max 0.2994
_exptl_absorpt_correction_T_min 0.1514
_exptl_absorpt_correction_type multi-scan
_exptl_absorpt_process_details '(DENZO/SCALEPACK; Otwinowski & Minor, 1997)'
_exptl_crystal_colour 'pale yellow'
_exptl_crystal_density_diffrn 2.076
_exptl_crystal_density_method 'not measured'
_exptl_crystal_description block
_exptl_crystal_F_000 872
_exptl_crystal_size_max 0.24
_exptl_crystal_size_mid 0.13
_exptl_crystal_size_min 0.12
_refine_diff_density_max 1.486
_refine_diff_density_min -1.635
_refine_ls_abs_structure_details 'Flack (1983), 1598 Friedel pairs'
_refine_ls_abs_structure_Flack 0.008(6)
_refine_ls_extinction_method none
_refine_ls_goodness_of_fit_ref 1.026
_refine_ls_hydrogen_treatment constr
_refine_ls_matrix_type full
_refine_ls_number_parameters 142
_refine_ls_number_reflns 3280
_refine_ls_number_restraints 2
_refine_ls_restrained_S_all 1.026
_refine_ls_R_factor_all 0.0268
_refine_ls_R_factor_gt 0.0225
_refine_ls_shift/su_max 0.002
_refine_ls_shift/su_mean 0.000
_refine_ls_structure_factor_coef Fsqd
_refine_ls_weighting_details 'calc w=1/[\s^2^(Fo^2^)+(0.0000P)^2^] where P=(Fo^2^+2Fc^2^)/3'
_refine_ls_weighting_scheme calc
_refine_ls_wR_factor_gt 0.0439
_refine_ls_wR_factor_ref 0.0452
_reflns_number_gt 3044
_reflns_number_total 3280
_reflns_threshold_expression I>2sigma(I)
_cod_data_source_file hg5281.cif
_cod_data_source_block I
_cod_original_sg_symbol_H-M 'C c'
_cod_database_code 2237335
_cod_database_fobs_code 2237335

loop_
_symmetry_equiv_pos_as_xyz
'x, y, z'
'x, -y, z+1/2'
'x+1/2, y+1/2, z'
'x+1/2, -y+1/2, z+1/2'

loop_
_atom_site_type_symbol
_atom_site_label
_atom_site_fract_x
_atom_site_fract_y
_atom_site_fract_z
_atom_site_U_iso_or_equiv
_atom_site_adp_type
_atom_site_calc_flag
_atom_site_refinement_flags
_atom_site_occupancy
_atom_site_symmetry_multiplicity
Pt Pt1 0.96648(6) 0.110788(7) 1.03671(6) 0.01299(6) Uani d . 1 1
Cl Cl1 1.20421(15) 0.15985(7) 1.14273(16) 0.0221(3) Uani d . 1 1
Cl Cl2 0.9945(3) 0.11372(8) 1.3201(3) 0.0229(6) Uani d . 1 1
S S1 0.9352(2) 0.10943(7) 0.7678(3) 0.0133(5) Uani d . 1 1
O O1 0.7956(4) 0.07948(18) 0.6268(4) 0.0197(7) Uani d . 1 1
N N1 0.7691(5) 0.0608(2) 0.9550(5) 0.0172(9) Uani d . 1 1
H H1N 0.7766 0.0172 0.9792 0.026 Uiso d R 1 1
N N2 0.5880(5) 0.1425(2) 0.7857(6) 0.0201(9) Uani d . 1 1
N N3 0.5363(5) 0.0249(2) 0.7283(5) 0.0170(9) Uani d . 1 1
C C1 0.6341(6) 0.0760(3) 0.8237(6) 0.0162(10) Uani d . 1 1
C C2 0.6478(7) 0.1974(3) 0.9182(7) 0.0281(12) Uani d . 1 1
H H2A 0.6875 0.1769 1.0365 0.042 Uiso calc R 1 1
H H2B 0.5671 0.2305 0.8972 0.042 Uiso calc R 1 1
H H2C 0.7291 0.2218 0.9105 0.042 Uiso calc R 1 1
C C3 0.4915(7) 0.1652(3) 0.6032(7) 0.0329(13) Uani d . 1 1
H H3A 0.4858 0.1281 0.5220 0.049 Uiso calc R 1 1
H H3B 0.5340 0.2074 0.5807 0.049 Uiso calc R 1 1
H H3C 0.3901 0.1752 0.5843 0.049 Uiso calc R 1 1
C C4 0.5856(6) -0.0446(2) 0.7127(6) 0.0201(11) Uani d . 1 1
H H4A 0.6924 -0.0432 0.7446 0.030 Uiso calc R 1 1
H H4B 0.5253 -0.0610 0.5904 0.030 Uiso calc R 1 1
H H4C 0.5723 -0.0764 0.7926 0.030 Uiso calc R 1 1
C C5 0.3737(6) 0.0318(3) 0.6638(8) 0.0300(13) Uani d . 1 1
H H5A 0.3546 0.0749 0.7105 0.045 Uiso calc R 1 1
H H5B 0.3384 -0.0082 0.7039 0.045 Uiso calc R 1 1
H H5C 0.3197 0.0334 0.5340 0.045 Uiso calc R 1 1
C C6 0.9526(7) 0.1948(3) 0.7012(7) 0.0250(12) Uani d . 1 1
H H6A 0.9526 0.1926 0.5880 0.038 Uiso calc R 1 1
H H6B 1.0473 0.2157 0.7914 0.038 Uiso calc R 1 1
H H6C 0.8674 0.2234 0.6872 0.038 Uiso calc R 1 1
C C7 1.0888(6) 0.0668(3) 0.7656(6) 0.0189(11) Uani d . 1 1
H H7A 1.0886 0.0174 0.7943 0.028 Uiso calc R 1 1
H H7B 1.1836 0.0884 0.8537 0.028 Uiso calc R 1 1
H H7C 1.0791 0.0711 0.6477 0.028 Uiso calc R 1 1

loop_
_atom_site_aniso_label
_atom_site_aniso_U_11
_atom_site_aniso_U_22
_atom_site_aniso_U_33
_atom_site_aniso_U_12
_atom_site_aniso_U_13
_atom_site_aniso_U_23
Pt1 0.01236(9) 0.01404(8) 0.01011(8) -0.00112(17) 0.00359(6) -0.00035(14)
Cl1 0.0163(6) 0.0239(6) 0.0214(6) -0.0052(5) 0.0056(5) -0.0047(5)
Cl2 0.0297(13) 0.0281(12) 0.0108(10) -0.0039(8) 0.0099(9) -0.0004(6)
S1 0.0130(10) 0.0138(10) 0.0105(9) 0.0002(6) 0.0037(8) 0.0016(6)
O1 0.018(2) 0.0257(19) 0.0129(17) 0.0000(15) 0.0058(15) -0.0009(14)
N1 0.021(2) 0.016(2) 0.013(2) -0.0045(17) 0.0072(18) 0.0003(16)
N2 0.016(2) 0.018(2) 0.022(2) 0.0048(18) 0.0057(19) 0.0029(18)
N3 0.010(2) 0.019(2) 0.020(2) -0.0008(17) 0.0053(18) -0.0029(17)
C1 0.013(3) 0.022(3) 0.016(2) -0.001(2) 0.009(2) 0.002(2)
C2 0.027(3) 0.021(3) 0.030(3) 0.005(2) 0.008(3) -0.002(2)
C3 0.026(3) 0.029(3) 0.026(3) 0.002(3) -0.001(3) 0.006(2)
C4 0.019(3) 0.019(3) 0.017(2) 0.000(2) 0.006(2) -0.006(2)
C5 0.014(3) 0.032(3) 0.044(4) -0.003(2) 0.014(3) -0.010(3)
C6 0.029(3) 0.021(3) 0.021(3) 0.001(2) 0.009(2) 0.005(2)
C7 0.016(3) 0.019(3) 0.017(2) 0.004(2) 0.004(2) -0.002(2)

loop_
_atom_type_symbol
_atom_type_description
_atom_type_scat_dispersion_real
_atom_type_scat_dispersion_imag
_atom_type_scat_source
C C 0.0033 0.0016 'International Tables Vol C Tables 4.2.6.8 and 6.1.1.4'
H H 0.0000 0.0000 'International Tables Vol C Tables 4.2.6.8 and 6.1.1.4'
N N 0.0061 0.0033 'International Tables Vol C Tables 4.2.6.8 and 6.1.1.4'
O O 0.0106 0.0060 'International Tables Vol C Tables 4.2.6.8 and 6.1.1.4'
S S 0.1246 0.1234 'International Tables Vol C Tables 4.2.6.8 and 6.1.1.4'
Cl Cl 0.1484 0.1585 'International Tables Vol C Tables 4.2.6.8 and 6.1.1.4'
Pt Pt -1.7033 8.3905 'International Tables Vol C Tables 4.2.6.8 and 6.1.1.4'

loop_
_geom_angle_atom_site_label_1
_geom_angle_atom_site_label_2
_geom_angle_atom_site_label_3
_geom_angle
N1 Pt1 S1 91.13(12)
N1 Pt1 Cl1 175.21(12)
S1 Pt1 Cl1 90.38(7)
N1 Pt1 Cl2 88.20(12)
S1 Pt1 Cl2 178.66(11)
Cl1 Pt1 Cl2 90.38(7)
O1 S1 C7 108.1(2)
O1 S1 C6 107.6(3)
C7 S1 C6 101.2(3)
O1 S1 Pt1 117.94(19)
C7 S1 Pt1 110.29(19)
C6 S1 Pt1 110.4(2)
C1 N1 Pt1 129.5(3)
C1 N1 H1N 111.0
Pt1 N1 H1N 115.1
C1 N2 C2 122.2(4)
C1 N2 C3 121.1(4)
C2 N2 C3 116.1(4)
C1 N3 C4 122.5(4)
C1 N3 C5 121.4(4)
C4 N3 C5 115.0(4)
N1 C1 N2 120.9(5)
N1 C1 N3 120.7(4)
N2 C1 N3 118.4(4)
N2 C2 H2A 109.5
N2 C2 H2B 109.5
H2A C2 H2B 109.5
N2 C2 H2C 109.5
H2A C2 H2C 109.5
H2B C2 H2C 109.5
N2 C3 H3A 109.5
N2 C3 H3B 109.5
H3A C3 H3B 109.5
N2 C3 H3C 109.5
H3A C3 H3C 109.5
H3B C3 H3C 109.5
N3 C4 H4A 109.5
N3 C4 H4B 109.5
H4A C4 H4B 109.5
N3 C4 H4C 109.5
H4A C4 H4C 109.5
H4B C4 H4C 109.5
N3 C5 H5A 109.5
N3 C5 H5B 109.5
H5A C5 H5B 109.5
N3 C5 H5C 109.5
H5A C5 H5C 109.5
H5B C5 H5C 109.5
S1 C6 H6A 109.5
S1 C6 H6B 109.5
H6A C6 H6B 109.5
S1 C6 H6C 109.5
H6A C6 H6C 109.5
H6B C6 H6C 109.5
S1 C7 H7A 109.5
S1 C7 H7B 109.5
H7A C7 H7B 109.5
S1 C7 H7C 109.5
H7A C7 H7C 109.5
H7B C7 H7C 109.5

loop_
_geom_bond_atom_site_label_1
_geom_bond_atom_site_label_2
_geom_bond_distance
Pt1 N1 2.013(4)
Pt1 S1 2.189(2)
Pt1 Cl1 2.3214(13)
Pt1 Cl2 2.327(2)
S1 O1 1.462(4)
S1 C7 1.769(5)
S1 C6 1.773(5)
N1 C1 1.316(6)
N1 H1N 0.8556
N2 C1 1.342(7)
N2 C2 1.452(7)
N2 C3 1.459(7)
N3 C1 1.352(6)
N3 C4 1.451(6)
N3 C5 1.467(6)
C2 H2A 0.9800
C2 H2B 0.9800
C2 H2C 0.9800
C3 H3A 0.9800
C3 H3B 0.9800
C3 H3C 0.9800
C4 H4A 0.9800
C4 H4B 0.9800
C4 H4C 0.9800
C5 H5A 0.9800
C5 H5B 0.9800
C5 H5C 0.9800
C6 H6A 0.9800
C6 H6B 0.9800
C6 H6C 0.9800
C7 H7A 0.9800
C7 H7B 0.9800
C7 H7C 0.9800

loop_
_geom_hbond_atom_site_label_D
_geom_hbond_atom_site_label_H
_geom_hbond_atom_site_label_A
_geom_hbond_site_symmetry_A
_geom_hbond_distance_DH
_geom_hbond_distance_HA
_geom_hbond_distance_DA
_geom_hbond_angle_DHA
N1 H1N O1 2 0.86 2.21 3.021(5) 159.2
